data_7042066
loop_
_publ_author_name
'Shan, Yu-Liang'
'Leong, Bi-Xiang'
'Xi, Hong-Wei'
'Ganguly, Rakesh'
'Li, Yongxin'
'Lim, Kok Hwa'
'So, Cheuk-Wai'

_publ_section_title
;
 Reactivity of an amidinato silylene and germylene toward germanium(ii),
 tin(ii) and lead(ii) halides.
;
_journal_issue 11
_journal_name_full 'Dalton transactions (Cambridge, England : 2003)'
_journal_page_first 3642
_journal_page_last 3648
_journal_paper_doi 10.1039/c7dt00051k
_journal_volume 46
_journal_year 2017
_chemical_formula_sum 'C21 H41 Cl2 Ge2 N3 Si2'
_chemical_formula_weight 607.83
_space_group_crystal_system monoclinic
_space_group_IT_number 14
_space_group_name_Hall '-P 2ybc'
_space_group_name_H-M_alt 'P 1 21/c 1'
_symmetry_space_group_name_Hall '-P 2ybc'
_symmetry_space_group_name_H-M 'P 1 21/c 1'
_atom_sites_solution_hydrogens geom
_audit_update_record
;
2016-11-22 deposited with the CCDC.
2017-02-14 downloaded from the CCDC.
;
_cell_angle_alpha 90
_cell_angle_beta 106.594(2)
_cell_angle_gamma 90
_cell_formula_units_Z 4
_cell_length_a 18.7099(14)
_cell_length_b 8.9827(7)
_cell_length_c 18.1042(12)
_cell_measurement_reflns_used 9041
_cell_measurement_temperature 103.(2)
_cell_measurement_theta_max 29.3900
_cell_measurement_theta_min 2.3477
_cell_volume 2916.0(4)
_computing_cell_refinement 'SAINT V8.34A (Bruker AXS Inc., 2013)'
_computing_data_collection 'APEX2 (Bruker AXS Inc., 2014)'
_computing_data_reduction 'SAINT V8.34A (Bruker AXS Inc., 2013)'
_computing_molecular_graphics 'XP (Bruker AXS Inc., 2014)'
_computing_publication_material 'APEX2 (Bruker AXS Inc., 2014)'
_computing_structure_refinement 'SHELXL-2014/6 (Sheldrick, 2014)'
_diffrn_ambient_temperature 103.(2)
_diffrn_detector_area_resol_mean 8.3333
_diffrn_measured_fraction_theta_full 0.990
_diffrn_measured_fraction_theta_max 0.990
_diffrn_measurement_device_type 'CCD area detector'
_diffrn_measurement_method 'phi and omega scans'
_diffrn_radiation_monochromator graphite
_diffrn_radiation_type MoK\a
_diffrn_radiation_wavelength 0.71073
_diffrn_reflns_av_R_equivalents 0.0687
_diffrn_reflns_av_unetI/netI 0.0547
_diffrn_reflns_limit_h_max 26
_diffrn_reflns_limit_h_min -27
_diffrn_reflns_limit_k_max 12
_diffrn_reflns_limit_k_min -12
_diffrn_reflns_limit_l_max 26
_diffrn_reflns_limit_l_min -26
_diffrn_reflns_number 56180
_diffrn_reflns_theta_full 31.12
_diffrn_reflns_theta_max 31.12
_diffrn_reflns_theta_min 2.89
_diffrn_source 'fine-focus sealed tube'
_exptl_absorpt_coefficient_mu 2.340
_exptl_absorpt_correction_T_max 0.56
_exptl_absorpt_correction_T_min 0.41
_exptl_absorpt_correction_type multi-scan
_exptl_absorpt_process_details 'SADABS V2014/4 (Bruker AXS Inc.)'
_exptl_crystal_colour colourless
_exptl_crystal_density_diffrn 1.385
_exptl_crystal_density_method 'not measured'
_exptl_crystal_description block
_exptl_crystal_F_000 1256
_exptl_crystal_size_max 0.420
_exptl_crystal_size_mid 0.300
_exptl_crystal_size_min 0.280
_refine_diff_density_max 0.605
_refine_diff_density_min -0.641
_refine_ls_extinction_method none
_refine_ls_goodness_of_fit_ref 1.003
_refine_ls_hydrogen_treatment constr
_refine_ls_matrix_type full
_refine_ls_number_parameters 283
_refine_ls_number_reflns 9295
_refine_ls_number_restraints 0
_refine_ls_restrained_S_all 1.003
_refine_ls_R_factor_all 0.0645
_refine_ls_R_factor_gt 0.0360
_refine_ls_shift/su_max 0.001
_refine_ls_shift/su_mean 0.000
_refine_ls_structure_factor_coef Fsqd
_refine_ls_weighting_details 'w=1/[\s^2^(Fo^2^)+(0.0318P)^2^+1.6000P] where P=(Fo^2^+2Fc^2^)/3'
_refine_ls_weighting_scheme calc
_refine_ls_wR_factor_gt 0.0712
_refine_ls_wR_factor_ref 0.0807
_reflns_number_gt 6837
_reflns_number_total 9295
_reflns_threshold_expression 'I > 2\s(I)'
_cod_data_source_file c7dt00051k2.cif
_cod_data_source_block I
_cod_depositor_comments 'Adding full bibliography for 7042063--7042066.cif.'
_cod_database_code 7042066

loop_
_space_group_symop_operation_xyz
'x, y, z'
'-x, y+1/2, -z+1/2'
'-x, -y, -z'
'x, -y-1/2, z-1/2'

loop_
_atom_site_type_symbol
_atom_site_label
_atom_site_fract_x
_atom_site_fract_y
_atom_site_fract_z
_atom_site_U_iso_or_equiv
_atom_site_adp_type
_atom_site_calc_flag
_atom_site_refinement_flags_adp
_atom_site_refinement_flags_posn
_atom_site_occupancy
Ge Ge1 0.26637(2) 0.05741(2) 0.32689(2) 0.00935(5) Uani d . . 1
Ge Ge2 0.22506(2) -0.18665(3) 0.25083(2) 0.02142(7) Uani d . . 1
C C1 0.24455(12) -0.0460(3) 0.48627(12) 0.0205(5) Uani d . . 1
C C2 0.30189(15) -0.1596(3) 0.47725(14) 0.0277(6) Uani d . . 1
H H2A 0.2802 -0.2212 0.4317 0.042 Uiso calc U R 1
H H2B 0.3165 -0.2231 0.5231 0.042 Uiso calc U R 1
H H2C 0.3459 -0.1077 0.4712 0.042 Uiso calc U R 1
C C3 0.17347(16) -0.1251(4) 0.48897(19) 0.0510(10) Uani d . . 1
H H3A 0.1382 -0.0522 0.4987 0.077 Uiso calc U R 1
H H3B 0.1853 -0.1993 0.5304 0.077 Uiso calc U R 1
H H3C 0.151 -0.1746 0.4396 0.077 Uiso calc U R 1
C C4 0.27801(16) 0.0428(3) 0.56081(13) 0.0343(7) Uani d . . 1
H H4A 0.3249 0.0891 0.5589 0.052 Uiso calc U R 1
H H4B 0.2876 -0.0244 0.6052 0.052 Uiso calc U R 1
H H4C 0.2428 0.1204 0.5658 0.052 Uiso calc U R 1
C C5 0.17564(11) 0.1473(2) 0.38637(11) 0.0100(4) Uani d . . 1
C C6 0.11282(11) 0.1867(2) 0.41769(11) 0.0130(4) Uani d . . 1
C C7 0.12329(12) 0.2946(3) 0.47552(12) 0.0170(4) Uani d . . 1
H H7 0.1706 0.3406 0.4955 0.02 Uiso calc U R 1
C C8 0.06429(13) 0.3340(3) 0.50365(13) 0.0204(5) Uani d . . 1
H H8 0.071 0.408 0.5425 0.025 Uiso calc U R 1
C C9 -0.00417(13) 0.2656(3) 0.47509(13) 0.0225(5) Uani d . . 1
H H9 -0.0445 0.2926 0.4945 0.027 Uiso calc U R 1
C C10 -0.01447(12) 0.1579(3) 0.41843(13) 0.0222(5) Uani d . . 1
H H10 -0.0618 0.1114 0.3992 0.027 Uiso calc U R 1
C C11 0.04388(12) 0.1174(3) 0.38941(12) 0.0173(4) Uani d . . 1
H H11 0.0368 0.0431 0.3506 0.021 Uiso calc U R 1
C C12 0.13978(11) 0.3004(2) 0.26085(11) 0.0140(4) Uani d . . 1
C C13 0.07351(12) 0.2166(3) 0.20830(12) 0.0194(5) Uani d . . 1
H H13A 0.0915 0.1284 0.1872 0.029 Uiso calc U R 1
H H13B 0.0469 0.2819 0.166 0.029 Uiso calc U R 1
H H13C 0.0397 0.186 0.238 0.029 Uiso calc U R 1
C C14 0.11232(13) 0.4370(3) 0.29590(13) 0.0214(5) Uani d . . 1
H H14A 0.0743 0.4062 0.3204 0.032 Uiso calc U R 1
H H14B 0.0908 0.5094 0.2551 0.032 Uiso calc U R 1
H H14C 0.1544 0.4825 0.3345 0.032 Uiso calc U R 1
C C15 0.19177(13) 0.3507(3) 0.21399(13) 0.0240(5) Uani d . . 1
H H15A 0.2343 0.4045 0.2476 0.036 Uiso calc U R 1
H H15B 0.1645 0.4164 0.1722 0.036 Uiso calc U R 1
H H15C 0.2098 0.2634 0.1921 0.036 Uiso calc U R 1
C C16 0.40873(14) -0.1281(3) 0.28254(15) 0.0270(5) Uani d . . 1
H H16A 0.4028 -0.1715 0.3301 0.041 Uiso calc U R 1
H H16B 0.4539 -0.1681 0.2727 0.041 Uiso calc U R 1
H H16C 0.3653 -0.1532 0.2393 0.041 Uiso calc U R 1
C C17 0.51745(12) 0.1117(3) 0.34430(13) 0.0224(5) Uani d . . 1
H H17A 0.5256 0.2181 0.3558 0.034 Uiso calc U R 1
H H17B 0.5482 0.0795 0.3116 0.034 Uiso calc U R 1
H H17C 0.5313 0.0549 0.3925 0.034 Uiso calc U R 1
C C18 0.39334(13) 0.1642(3) 0.19506(13) 0.0252(5) Uani d . . 1
H H18A 0.3421 0.1381 0.1664 0.038 Uiso calc U R 1
H H18B 0.4277 0.1268 0.1674 0.038 Uiso calc U R 1
H H18C 0.3979 0.2727 0.1999 0.038 Uiso calc U R 1
C C19 0.46460(14) 0.2545(3) 0.49193(14) 0.0309(6) Uani d . . 1
H H19A 0.4559 0.1543 0.5089 0.046 Uiso calc U R 1
H H19B 0.4663 0.3259 0.5333 0.046 Uiso calc U R 1
H H19C 0.5121 0.2565 0.4792 0.046 Uiso calc U R 1
C C20 0.41702(15) 0.4562(3) 0.34783(15) 0.0296(6) Uani d . . 1
H H20A 0.4584 0.42 0.3296 0.044 Uiso calc U R 1
H H20B 0.4332 0.5436 0.3807 0.044 Uiso calc U R 1
H H20C 0.3751 0.4835 0.3035 0.044 Uiso calc U R 1
C C21 0.31427(13) 0.3923(3) 0.44261(15) 0.0260(5) Uani d . . 1
H H21A 0.2726 0.426 0.3995 0.039 Uiso calc U R 1
H H21B 0.3356 0.4775 0.4753 0.039 Uiso calc U R 1
H H21C 0.2962 0.3188 0.4731 0.039 Uiso calc U R 1
Cl Cl1 0.20810(4) -0.06370(8) 0.13581(3) 0.03172(15) Uani d . . 1
Cl Cl2 0.10960(3) -0.15743(7) 0.26503(4) 0.03086(15) Uani d . . 1
N N1 0.23288(9) 0.0561(2) 0.41924(9) 0.0124(3) Uani d . . 1
N N2 0.18598(9) 0.19975(19) 0.32113(9) 0.0101(3) Uani d . . 1
N N3 0.35801(9) 0.14902(19) 0.34546(9) 0.0113(3) Uani d . . 1
Si Si1 0.41678(3) 0.07876(7) 0.29291(3) 0.01418(12) Uani d . . 1
Si Si2 0.38706(3) 0.30579(7) 0.40458(3) 0.01645(13) Uani d . . 1

loop_
_atom_site_aniso_label
_atom_site_aniso_U_11
_atom_site_aniso_U_22
_atom_site_aniso_U_33
_atom_site_aniso_U_12
_atom_site_aniso_U_13
_atom_site_aniso_U_23
Ge1 0.00793(9) 0.00892(10) 0.01148(10) -0.00012(8) 0.00324(7) -0.00085(8)
Ge2 0.01702(12) 0.01294(12) 0.03345(14) -0.00119(9) 0.00586(10) -0.00962(10)
C1 0.0151(10) 0.0271(13) 0.0197(10) 0.0056(9) 0.0056(8) 0.0143(10)
C2 0.0362(14) 0.0224(13) 0.0236(12) 0.0130(11) 0.0069(10) 0.0089(10)
C3 0.0295(15) 0.062(2) 0.061(2) -0.0046(15) 0.0113(14) 0.0474(18)
C4 0.0428(16) 0.0461(18) 0.0150(11) 0.0223(14) 0.0097(10) 0.0085(11)
C5 0.0084(8) 0.0106(10) 0.0112(9) -0.0024(7) 0.0030(7) -0.0020(7)
C6 0.0119(9) 0.0155(10) 0.0129(9) 0.0026(8) 0.0059(7) 0.0035(8)
C7 0.0143(10) 0.0213(12) 0.0166(10) 0.0001(9) 0.0064(8) -0.0006(9)
C8 0.0206(11) 0.0258(13) 0.0178(10) 0.0030(9) 0.0102(9) -0.0015(9)
C9 0.0165(11) 0.0320(14) 0.0238(11) 0.0036(10) 0.0135(9) 0.0025(10)
C10 0.0101(10) 0.0338(14) 0.0245(12) -0.0024(9) 0.0081(8) 0.0016(10)
C11 0.0146(10) 0.0229(12) 0.0159(10) -0.0012(9) 0.0068(8) -0.0004(9)
C12 0.0137(9) 0.0158(11) 0.0132(9) 0.0053(8) 0.0050(7) 0.0059(8)
C13 0.0171(11) 0.0244(13) 0.0152(10) 0.0069(9) 0.0021(8) 0.0018(9)
C14 0.0237(11) 0.0168(11) 0.0228(11) 0.0105(9) 0.0051(9) 0.0039(9)
C15 0.0234(12) 0.0284(13) 0.0238(11) 0.0085(10) 0.0124(9) 0.0167(10)
C16 0.0229(12) 0.0197(13) 0.0431(15) 0.0028(10) 0.0168(11) -0.0066(11)
C17 0.0115(10) 0.0318(14) 0.0253(12) 0.0023(9) 0.0077(9) 0.0049(10)
C18 0.0193(11) 0.0406(16) 0.0175(11) 0.0026(11) 0.0084(9) 0.0038(10)
C19 0.0226(13) 0.0462(17) 0.0209(12) -0.0020(12) 0.0013(10) -0.0080(12)
C20 0.0309(14) 0.0197(13) 0.0396(14) -0.0102(11) 0.0125(11) -0.0015(11)
C21 0.0215(12) 0.0208(12) 0.0362(14) -0.0046(10) 0.0091(10) -0.0166(11)
Cl1 0.0315(3) 0.0392(4) 0.0203(3) 0.0018(3) 0.0008(2) -0.0131(3)
Cl2 0.0165(3) 0.0201(3) 0.0563(4) -0.0070(2) 0.0110(3) -0.0110(3)
N1 0.0106(8) 0.0156(9) 0.0117(8) -0.0003(7) 0.0041(6) 0.0034(7)
N2 0.0092(7) 0.0107(8) 0.0105(7) 0.0019(6) 0.0030(6) 0.0010(6)
N3 0.0100(8) 0.0104(8) 0.0144(8) -0.0021(6) 0.0049(6) -0.0010(6)
Si1 0.0100(3) 0.0174(3) 0.0166(3) 0.0014(2) 0.0062(2) 0.0016(2)
Si2 0.0134(3) 0.0162(3) 0.0199(3) -0.0054(2) 0.0050(2) -0.0053(2)

loop_
_atom_type_symbol
_atom_type_description
_atom_type_scat_dispersion_real
_atom_type_scat_dispersion_imag
_atom_type_scat_source
C C 0.0033 0.0016 'International Tables Vol C Tables 4.2.6.8 and 6.1.1.4'
H H 0.0000 0.0000 'International Tables Vol C Tables 4.2.6.8 and 6.1.1.4'
N N 0.0061 0.0033 'International Tables Vol C Tables 4.2.6.8 and 6.1.1.4'
Si Si 0.0817 0.0704 'International Tables Vol C Tables 4.2.6.8 and 6.1.1.4'
Cl Cl 0.1484 0.1585 'International Tables Vol C Tables 4.2.6.8 and 6.1.1.4'
Ge Ge 0.1547 1.8001 'International Tables Vol C Tables 4.2.6.8 and 6.1.1.4'

loop_
_geom_angle_atom_site_label_1
_geom_angle_atom_site_label_2
_geom_angle_atom_site_label_3
_geom_angle
N3 Ge1 N1 110.90(7)
N3 Ge1 N2 112.28(7)
N1 Ge1 N2 67.53(7)
N3 Ge1 C5 120.60(7)
N1 Ge1 C5 34.13(7)
N2 Ge1 C5 33.89(7)
N3 Ge1 Ge2 126.60(5)
N1 Ge1 Ge2 109.38(5)
N2 Ge1 Ge2 114.69(5)
C5 Ge1 Ge2 112.49(5)
Cl2 Ge2 Cl1 99.10(3)
Cl2 Ge2 Ge1 89.488(18)
Cl1 Ge2 Ge1 91.031(19)
N1 C1 C3 112.87(18)
N1 C1 C2 105.65(18)
C3 C1 C2 109.9(2)
N1 C1 C4 108.91(19)
C3 C1 C4 110.8(2)
C2 C1 C4 108.60(19)
N2 C5 N1 107.94(17)
N2 C5 C6 125.69(18)
N1 C5 C6 126.36(17)
N2 C5 Ge1 54.64(10)
N1 C5 Ge1 54.30(10)
C6 C5 Ge1 172.30(14)
C11 C6 C7 120.15(19)
C11 C6 C5 120.28(19)
C7 C6 C5 119.56(18)
C8 C7 C6 119.7(2)
C9 C8 C7 119.9(2)
C8 C9 C10 120.5(2)
C9 C10 C11 120.4(2)
C10 C11 C6 119.3(2)
N2 C12 C13 110.84(18)
N2 C12 C15 104.94(16)
C13 C12 C15 109.36(18)
N2 C12 C14 112.02(16)
C13 C12 C14 110.05(17)
C15 C12 C14 109.49(19)
C5 N1 C1 130.53(17)
C5 N1 Ge1 91.57(12)
C1 N1 Ge1 134.16(14)
C5 N2 C12 131.44(17)
C5 N2 Ge1 91.47(12)
C12 N2 Ge1 135.50(13)
Si2 N3 Si1 118.89(10)
Si2 N3 Ge1 125.31(10)
Si1 N3 Ge1 115.62(9)
N3 Si1 C18 110.58(10)
N3 Si1 C16 111.41(10)
C18 Si1 C16 108.88(12)
N3 Si1 C17 111.67(10)
C18 Si1 C17 109.73(11)
C16 Si1 C17 104.37(12)
N3 Si2 C21 115.32(10)
N3 Si2 C19 110.32(11)
C21 Si2 C19 105.21(12)
N3 Si2 C20 109.38(10)
C21 Si2 C20 105.45(13)
C19 Si2 C20 111.02(12)

loop_
_geom_bond_atom_site_label_1
_geom_bond_atom_site_label_2
_geom_bond_distance
Ge1 N3 1.8440(17)
Ge1 N1 1.9460(16)
Ge1 N2 1.9541(16)
Ge1 C5 2.395(2)
Ge1 Ge2 2.5868(4)
Ge2 Cl2 2.2625(7)
Ge2 Cl1 2.2975(7)
C1 N1 1.487(3)
C1 C3 1.521(3)
C1 C2 1.523(3)
C1 C4 1.538(3)
C5 N2 1.336(2)
C5 N1 1.344(2)
C5 C6 1.486(3)
C6 C11 1.391(3)
C6 C7 1.399(3)
C7 C8 1.387(3)
C8 C9 1.381(3)
C9 C10 1.382(3)
C10 C11 1.389(3)
C12 N2 1.489(2)
C12 C13 1.528(3)
C12 C15 1.530(3)
C12 C14 1.536(3)
C16 Si1 1.869(3)
C17 Si1 1.871(2)
C18 Si1 1.864(2)
C19 Si2 1.873(2)
C20 Si2 1.877(3)
C21 Si2 1.862(2)
N3 Si2 1.7584(18)
N3 Si1 1.7636(18)
